data_7700867
loop_
_publ_author_name
'Wu, Xiao-Shuo'
'Tang, Yue-Rou'
'Liu, Jian-Lan'
'Wang, Lifeng'
'Ren, Xiao-Ming'

_publ_section_title
;
 Comprehensively understanding the steric hindrance effect on the
 coordination sphere of Pb<sup>2+</sup> ions and photophysical nature of
 two luminescent Pb(ii)-coordination polymers.
;
_journal_issue 36
_journal_name_full 'Dalton transactions (Cambridge, England : 2003)'
_journal_page_first 13841
_journal_page_last 13849
_journal_paper_doi 10.1039/c9dt02928a
_journal_volume 48
_journal_year 2019
_chemical_formula_sum 'C12 H10 N4 O4 Pb'
_chemical_formula_weight 481.43
_space_group_IT_number 56
_space_group_name_Hall '-P 2ab 2ac'
_space_group_name_H-M_alt 'P c c n'
_symmetry_cell_setting orthorhombic
_symmetry_space_group_name_Hall '-P 2ab 2ac'
_symmetry_space_group_name_H-M 'P c c n'
_atom_sites_solution_hydrogens geom
_atom_sites_solution_primary direct
_atom_sites_solution_secondary difmap
_audit_creation_method SHELXL-97
_audit_update_record
;
2019-08-12 deposited with the CCDC.    2019-08-19 downloaded from the CCDC.
;
_cell_angle_alpha 90.00
_cell_angle_beta 90.00
_cell_angle_gamma 90.00
_cell_formula_units_Z 4
_cell_length_a 11.5834(5)
_cell_length_b 12.4815(5)
_cell_length_c 9.1984(4)
_cell_measurement_reflns_used 5289
_cell_measurement_temperature 293(2)
_cell_measurement_theta_max 27.4665
_cell_measurement_theta_min 2.3988
_cell_volume 1329.89(10)
_computing_cell_refinement 'Bruker SAINT'
_computing_data_collection 'Bruker APEX2'
_computing_data_reduction 'Bruker SAINT'
_computing_molecular_graphics 'Bruker SHELXTL'
_computing_publication_material 'Bruker SHELXTL'
_computing_structure_refinement 'SHELXL-97 (Sheldrick, 1997)'
_computing_structure_solution 'SHELXS-97 (Sheldrick, 1990)'
_diffrn_ambient_temperature 293(2)
_diffrn_measured_fraction_theta_full 0.989
_diffrn_measured_fraction_theta_max 0.989
_diffrn_measurement_device_type 'Bruker APEX-II CCD'
_diffrn_measurement_method '\f and \w scans'
_diffrn_radiation_monochromator graphite
_diffrn_radiation_source 'fine-focus sealed tube'
_diffrn_radiation_type MoK\a
_diffrn_radiation_wavelength 0.71073
_diffrn_reflns_av_R_equivalents 0.0396
_diffrn_reflns_av_sigmaI/netI 0.0237
_diffrn_reflns_limit_h_max 12
_diffrn_reflns_limit_h_min -14
_diffrn_reflns_limit_k_max 13
_diffrn_reflns_limit_k_min -15
_diffrn_reflns_limit_l_max 9
_diffrn_reflns_limit_l_min -10
_diffrn_reflns_number 9839
_diffrn_reflns_theta_full 25.50
_diffrn_reflns_theta_max 25.50
_diffrn_reflns_theta_min 2.40
_exptl_absorpt_coefficient_mu 12.709
_exptl_absorpt_correction_T_max 0.319
_exptl_absorpt_correction_T_min 0.237
_exptl_absorpt_correction_type multi-scan
_exptl_crystal_colour 'light yellow'
_exptl_crystal_density_diffrn 2.405
_exptl_crystal_density_method 'not measured'
_exptl_crystal_description block
_exptl_crystal_F_000 896
_exptl_crystal_size_max 0.13
_exptl_crystal_size_mid 0.10
_exptl_crystal_size_min 0.09
_refine_diff_density_max 0.646
_refine_diff_density_min -1.676
_refine_diff_density_rms 0.251
_refine_ls_extinction_method none
_refine_ls_goodness_of_fit_ref 0.999
_refine_ls_hydrogen_treatment mixed
_refine_ls_matrix_type full
_refine_ls_number_parameters 96
_refine_ls_number_reflns 1227
_refine_ls_number_restraints 0
_refine_ls_restrained_S_all 0.999
_refine_ls_R_factor_all 0.0286
_refine_ls_R_factor_gt 0.0194
_refine_ls_shift/su_max 0.000
_refine_ls_shift/su_mean 0.000
_refine_ls_structure_factor_coef Fsqd
_refine_ls_weighting_details 'calc w=1/[\s^2^(Fo^2^)+(0.0483P)^2^+0.4107P] where P=(Fo^2^+2Fc^2^)/3'
_refine_ls_weighting_scheme calc
_refine_ls_wR_factor_gt 0.0656
_refine_ls_wR_factor_ref 0.0695
_reflns_number_gt 955
_reflns_number_total 1227
_reflns_threshold_expression >2sigma(I)
_cod_data_source_file c9dt02928a2.cif
_cod_data_source_block 1
_cod_depositor_comments 'Adding full bibliography for 7700867--7700868.cif.'
_cod_original_sg_symbol_H-M Pccn
_cod_database_code 7700867

loop_
_symmetry_equiv_pos_as_xyz
'x, y, z'
'-x+1/2, -y+1/2, z'
'-x, y+1/2, -z+1/2'
'x+1/2, -y, -z+1/2'
'-x, -y, -z'
'x-1/2, y-1/2, -z'
'x, -y-1/2, z-1/2'
'-x-1/2, y, z-1/2'

loop_
_atom_site_label
_atom_site_type_symbol
_atom_site_fract_x
_atom_site_fract_y
_atom_site_fract_z
_atom_site_U_iso_or_equiv
_atom_site_adp_type
_atom_site_occupancy
_atom_site_symmetry_multiplicity
_atom_site_calc_flag
_atom_site_refinement_flags
Pb1 Pb 0.7500 0.2500 0.08902(2) 0.02127(14) Uani 1 2 d S
O1 O 0.8753(3) 0.2161(3) 0.3075(3) 0.0279(7) Uani 1 1 d .
O2 O 0.5665(3) 0.3768(2) 0.1171(3) 0.0385(8) Uani 1 1 d .
N1 N 0.8341(3) 0.4524(3) 0.1130(4) 0.0296(9) Uani 1 1 d .
N2 N 0.9599(3) 0.4375(3) 0.3037(4) 0.0324(9) Uani 1 1 d .
H2A H 0.9323 0.3746 0.3191 0.039 Uiso 1 1 calc R
H2B H 1.0139 0.4621 0.3586 0.039 Uiso 1 1 calc R
C1 C 0.7908(5) 0.5104(4) 0.0030(5) 0.0361(11) Uani 1 1 d .
H1 H 0.7318 0.4801 -0.0519 0.043 Uiso 1 1 calc R
C2 C 0.9189(3) 0.4973(3) 0.1940(4) 0.0231(8) Uani 1 1 d .
C4 C 0.5570(3) 0.3508(3) 0.2483(4) 0.0239(9) Uani 1 1 d .
C5 C 0.4628(4) 0.3995(3) 0.3378(3) 0.0208(9) Uani 1 1 d .
C6 C 0.4162(4) 0.3439(4) 0.4532(4) 0.0313(10) Uani 1 1 d .
H6 H 0.4441 0.2762 0.4770 0.038 Uiso 1 1 calc R
C7 C 0.3271(4) 0.3896(4) 0.5338(5) 0.0390(12) Uani 1 1 d .
H7 H 0.2933 0.3527 0.6107 0.047 Uiso 1 1 calc R

loop_
_atom_site_aniso_label
_atom_site_aniso_U_11
_atom_site_aniso_U_22
_atom_site_aniso_U_33
_atom_site_aniso_U_23
_atom_site_aniso_U_13
_atom_site_aniso_U_12
Pb1 0.0226(2) 0.02008(19) 0.0211(2) 0.000 0.000 0.00092(9)
O1 0.0301(18) 0.0191(13) 0.0347(15) -0.0017(15) -0.0022(16) 0.0094(15)
O2 0.042(2) 0.045(2) 0.0282(16) 0.0014(15) 0.0073(15) 0.0160(16)
N1 0.029(2) 0.025(2) 0.0346(19) 0.0029(17) -0.0052(17) -0.0091(17)
N2 0.039(2) 0.026(2) 0.0325(18) 0.0101(17) -0.0114(18) -0.0089(18)
C1 0.030(2) 0.036(3) 0.043(3) 0.000(2) -0.013(2) -0.007(2)
C2 0.025(2) 0.021(2) 0.0232(18) -0.0009(18) 0.0045(18) -0.0007(18)
C4 0.024(2) 0.018(2) 0.030(2) -0.0034(17) 0.0005(18) -0.0006(18)
C5 0.018(2) 0.022(2) 0.022(2) -0.0006(15) -0.0024(15) 0.0006(19)
C6 0.034(3) 0.023(2) 0.037(2) 0.007(2) 0.007(2) 0.008(2)
C7 0.036(3) 0.042(3) 0.039(3) 0.013(2) 0.013(2) 0.001(2)

loop_
_atom_type_symbol
_atom_type_description
_atom_type_scat_dispersion_real
_atom_type_scat_dispersion_imag
_atom_type_scat_source
C C 0.0033 0.0016 'International Tables Vol C Tables 4.2.6.8 and 6.1.1.4'
H H 0.0000 0.0000 'International Tables Vol C Tables 4.2.6.8 and 6.1.1.4'
N N 0.0061 0.0033 'International Tables Vol C Tables 4.2.6.8 and 6.1.1.4'
O O 0.0106 0.0060 'International Tables Vol C Tables 4.2.6.8 and 6.1.1.4'
Pb Pb -3.3944 10.1111 'International Tables Vol C Tables 4.2.6.8 and 6.1.1.4'

loop_
_geom_angle_atom_site_label_1
_geom_angle_atom_site_label_2
_geom_angle_atom_site_label_3
_geom_angle
_geom_angle_site_symmetry_1
_geom_angle_site_symmetry_3
O1 Pb1 O1 73.92(15) . 2_655
O1 Pb1 O2 50.33(10) . 2_655
O1 Pb1 O2 118.91(10) 2_655 2_655
O1 Pb1 O2 118.91(10) . .
O1 Pb1 O2 50.33(10) 2_655 .
O2 Pb1 O2 168.87(13) 2_655 .
O1 Pb1 N1 89.15(11) . 2_655
O1 Pb1 N1 83.38(11) 2_655 2_655
O2 Pb1 N1 74.06(10) 2_655 2_655
O2 Pb1 N1 105.00(10) . 2_655
O1 Pb1 N1 83.38(11) . .
O1 Pb1 N1 89.15(11) 2_655 .
O2 Pb1 N1 105.00(10) 2_655 .
O2 Pb1 N1 74.06(10) . .
N1 Pb1 N1 170.67(16) 2_655 .
C4 O1 Pb1 97.2(2) 2_655 .
C4 O2 Pb1 90.5(2) . .
C1 N1 C2 117.5(4) . .
C1 N1 Pb1 107.8(3) . .
C2 N1 Pb1 133.6(3) . .
N1 C1 C7 124.6(4) . 4_565
N2 C2 N1 116.1(4) . .
N2 C2 C5 122.3(4) . 4_565
N1 C2 C5 121.6(4) . 4_565
O2 C4 O1 121.9(4) . 2_655
O2 C4 C5 119.2(4) . .
O1 C4 C5 118.8(3) 2_655 .
C6 C5 C2 118.5(4) . 4_465
C6 C5 C4 120.3(4) . .
C2 C5 C4 121.2(3) 4_465 .
C5 C6 C7 119.6(4) . .
C1 C7 C6 118.2(4) 4_465 .

loop_
_geom_bond_atom_site_label_1
_geom_bond_atom_site_label_2
_geom_bond_distance
_geom_bond_site_symmetry_2
Pb1 O1 2.515(3) .
Pb1 O1 2.515(3) 2_655
Pb1 O2 2.662(3) 2_655
Pb1 O2 2.662(3) .
Pb1 N1 2.716(3) 2_655
Pb1 N1 2.716(3) .
O1 C4 1.267(5) 2_655
O2 C4 1.255(4) .
N1 C1 1.342(6) .
N1 C2 1.355(5) .
N2 C2 1.342(5) .
C1 C7 1.361(7) 4_565
C2 C5 1.415(6) 4_565
C4 O1 1.267(5) 2_655
C4 C5 1.497(6) .
C5 C6 1.378(5) .
C5 C2 1.415(6) 4_465
C6 C7 1.394(6) .
C7 C1 1.361(7) 4_465
